data_7240809
loop_
_publ_author_name
'Cui, Luxia'
'Ono, Toshikazu'
'Hossain, Md. Jakir'
'Hisaeda, Yoshio'

_publ_section_title
;
 Electrochemically driven, cobalt--carbon bond-mediated direct
 intramolecular cyclic and acyclic perfluoroalkylation of (hetero)arenes
 using X(CF2)4X
;
_journal_issue 42
_journal_name_full 'RSC Advances'
_journal_page_first 24862
_journal_page_last 24866
_journal_paper_doi 10.1039/D0RA05295G
_journal_volume 10
_journal_year 2020
_chemical_formula_moiety 'C12 H8 F8 O S'
_chemical_formula_sum 'C12 H8 F8 O S'
_chemical_formula_weight 352.24
_space_group_crystal_system monoclinic
_space_group_IT_number 14
_space_group_name_Hall '-P 2ybc'
_space_group_name_H-M_alt 'P 1 21/c 1'
_atom_sites_solution_hydrogens geom
_atom_sites_solution_primary dual
_audit_creation_date 2020-04-06
_audit_creation_method
;
Olex2 1.2-ac3
(compiled 2017.02.24 svn.r3390 for Rigaku Oxford Diffraction, GUI svn.r5318)
;
_audit_update_record
;
2020-05-18 deposited with the CCDC.	2020-06-19 downloaded from the CCDC.
;
_cell_angle_alpha 90
_cell_angle_beta 98.327(13)
_cell_angle_gamma 90
_cell_formula_units_Z 8
_cell_length_a 17.003(3)
_cell_length_b 7.6340(10)
_cell_length_c 19.904(3)
_cell_measurement_reflns_used 1514
_cell_measurement_temperature 123
_cell_measurement_theta_max 21.6600
_cell_measurement_theta_min 2.8840
_cell_volume 2556.3(7)
_computing_cell_refinement 'CrysAlisPro 1.171.39.32e (Rigaku OD, 2017)'
_computing_data_collection 'CrysAlisPro 1.171.39.32e (Rigaku OD, 2017)'
_computing_data_reduction 'CrysAlisPro 1.171.39.32e (Rigaku OD, 2017)'
_computing_molecular_graphics 'Olex2 (Dolomanov et al., 2009)'
_computing_publication_material 'Olex2 (Dolomanov et al., 2009)'
_computing_structure_refinement 'ShelXL (Sheldrick, 2015)'
_computing_structure_solution 'ShelXT (Sheldrick, 2015)'
_diffrn_ambient_temperature 123
_diffrn_detector 'CCD plate'
_diffrn_detector_type 'CCD area detector'
_diffrn_measured_fraction_theta_full 0.999
_diffrn_measured_fraction_theta_max 0.999
_diffrn_measurement_details
;
List of Runs (angles in degrees, time in seconds):

  # Type    Start    End  Width  t~exp~   \w     \q     \k     \f   Frames
#--------------------------------------------------------------------------
  1  \w    -74.00 119.00   1.00   60.00    --   30.00  54.00-180.00  193
  2  \w     40.00 111.00   1.00   60.00    --   30.00  54.00-180.00   71
  3  \w    -65.00  63.00   1.00   60.00    --   30.00  54.00 -30.00  128
;
_diffrn_measurement_device 'two-circle diffractometer'
_diffrn_measurement_device_type 'XtaLAB Mini (JP)'
_diffrn_measurement_method '\w scans'
_diffrn_orient_matrix_type 'CrysAlisPro convention (1999,Acta A55,543-557)'
_diffrn_orient_matrix_UB_11 0.0411028000
_diffrn_orient_matrix_UB_12 -0.0049982000
_diffrn_orient_matrix_UB_13 -0.0025540000
_diffrn_orient_matrix_UB_21 0.0076225000
_diffrn_orient_matrix_UB_22 0.0692643000
_diffrn_orient_matrix_UB_23 0.0237934000
_diffrn_orient_matrix_UB_31 0.0053045000
_diffrn_orient_matrix_UB_32 -0.0617275000
_diffrn_orient_matrix_UB_33 0.0269380000
_diffrn_radiation_monochromator graphite
_diffrn_radiation_probe x-ray
_diffrn_radiation_type MoK\a
_diffrn_radiation_wavelength 0.71073
_diffrn_reflns_av_R_equivalents 0.1108
_diffrn_reflns_av_unetI/netI 0.1179
_diffrn_reflns_Laue_measured_fraction_full 0.999
_diffrn_reflns_Laue_measured_fraction_max 0.999
_diffrn_reflns_limit_h_max 21
_diffrn_reflns_limit_h_min -21
_diffrn_reflns_limit_k_max 9
_diffrn_reflns_limit_k_min -6
_diffrn_reflns_limit_l_max 24
_diffrn_reflns_limit_l_min -24
_diffrn_reflns_number 16792
_diffrn_reflns_point_group_measured_fraction_full 0.999
_diffrn_reflns_point_group_measured_fraction_max 0.999
_diffrn_reflns_theta_full 25.242
_diffrn_reflns_theta_max 26.372
_diffrn_reflns_theta_min 2.862
_diffrn_source 'fine-focus sealed X-ray tube'
_diffrn_source_type 'Enhance (Mo) X-ray Source'
_exptl_absorpt_coefficient_mu 0.350
_exptl_absorpt_correction_T_max 1.00000
_exptl_absorpt_correction_T_min 0.84831
_exptl_absorpt_correction_type multi-scan
_exptl_absorpt_process_details
;
CrysAlisPro 1.171.39.32e (Rigaku Oxford Diffraction, 2017)
Empirical absorption correction using spherical harmonics,
 implemented in SCALE3 ABSPACK scaling algorithm.
;
_exptl_crystal_colour colourless
_exptl_crystal_colour_primary colourless
_exptl_crystal_density_diffrn 1.830
_exptl_crystal_description plate
_exptl_crystal_F_000 1408
_exptl_crystal_size_max 0.5
_exptl_crystal_size_mid 0.1
_exptl_crystal_size_min 0.03
_refine_diff_density_max 0.848
_refine_diff_density_min -0.632
_refine_diff_density_rms 0.087
_refine_ls_extinction_method none
_refine_ls_goodness_of_fit_ref 0.951
_refine_ls_hydrogen_treatment constr
_refine_ls_matrix_type full
_refine_ls_number_parameters 401
_refine_ls_number_reflns 5238
_refine_ls_number_restraints 0
_refine_ls_restrained_S_all 0.951
_refine_ls_R_factor_all 0.1661
_refine_ls_R_factor_gt 0.0748
_refine_ls_shift/su_max 0.000
_refine_ls_shift/su_mean 0.000
_refine_ls_structure_factor_coef Fsqd
_refine_ls_weighting_details 'w=1/[\s^2^(Fo^2^)+(0.1110P)^2^+2.8470P] where P=(Fo^2^+2Fc^2^)/3'
_refine_ls_weighting_scheme calc
_refine_ls_wR_factor_gt 0.1840
_refine_ls_wR_factor_ref 0.2440
_reflns_Friedel_coverage 0.000
_reflns_number_gt 2539
_reflns_number_total 5238
_reflns_threshold_expression 'I > 2\s(I)'
_cod_data_source_file d0ra05295g2.cif
_cod_data_source_block 5a
_cod_depositor_comments 'Adding full bibliography for 7240808--7240811.cif.'
_cod_original_cell_volume 2556.3(6)
_cod_database_code 7240809
_shelx_shelxl_version_number 2018/3
_chemical_oxdiff_formula 'C H O S F'
_chemical_oxdiff_usercomment 'Cui cyclic '
_shelx_space_group_comment
;
The symmetry employed for this shelxl refinement is uniquely defined
by the following loop, which should always be used as a source of
symmetry information in preference to the above space-group names.
They are only intended as comments.
;
_diffrn_oxdiff_ac3_digest_frames
;
011c4a2db3ef27982ba6849ad22f92e7ec00392c852
;
_reflns_odcompleteness_completeness 99.84
_reflns_odcompleteness_iscentric 1
_reflns_odcompleteness_theta 26.32
_olex2_refinement_description
;
1. Fixed Uiso
 At 1.2 times of:
  All C(H) groups
 At 1.5 times of:
  All C(H,H,H) groups
2.a Aromatic/amide H refined with riding coordinates:
 C2A(H2A), C3A(H3A), C2B(H2B), C3B(H3B)
2.b Idealised Me refined as rotating group:
 C7A(H7AA,H7AB,H7AC), C8A(H8AA,H8AB,H8AC), C7B(H7BA,H7BB,H7BC), C8B(H8BA,H8BB,
 H8BC)
;
_olex2_submission_special_instructions 'No special instructions were received'
_oxdiff_exptl_absorpt_empirical_details
;
Empirical correction (ABSPACK) includes:
- Absorption correction using spherical harmonics
- Frame scaling
;
_oxdiff_exptl_absorpt_empirical_full_max 1.133
_oxdiff_exptl_absorpt_empirical_full_min 0.873

loop_
_space_group_symop_operation_xyz
'x, y, z'
'-x, y+1/2, -z+1/2'
'-x, -y, -z'
'x, -y-1/2, z-1/2'

loop_
_atom_site_label
_atom_site_type_symbol
_atom_site_fract_x
_atom_site_fract_y
_atom_site_fract_z
_atom_site_U_iso_or_equiv
_atom_site_adp_type
_atom_site_occupancy
_atom_site_site_symmetry_order
_atom_site_calc_flag
_atom_site_refinement_flags_posn
_atom_site_refinement_flags_adp
_atom_site_refinement_flags_occupancy
_atom_site_disorder_assembly
_atom_site_disorder_group
C1A C 0.5886(3) 0.2117(7) 0.4957(3) 0.0301(13) Uani 1 1 d . . . . .
C2A C 0.5279(3) 0.2530(7) 0.4439(3) 0.0307(13) Uani 1 1 d . . . . .
H2A H 0.539042 0.254175 0.398470 0.037 Uiso 1 1 calc R . . . .
C3A C 0.4523(4) 0.2925(7) 0.4558(3) 0.0319(14) Uani 1 1 d . . . . .
H3A H 0.412083 0.318270 0.418764 0.038 Uiso 1 1 calc R . . . .
C4A C 0.4343(3) 0.2947(7) 0.5214(3) 0.0281(13) Uani 1 1 d . . . . .
C5A C 0.4955(3) 0.2535(7) 0.5751(3) 0.0280(13) Uani 1 1 d . . . . .
C6A C 0.5707(3) 0.2110(7) 0.5626(3) 0.0283(13) Uani 1 1 d . . . . .
C7A C 0.6852(4) 0.2430(9) 0.3965(3) 0.0448(16) Uani 1 1 d . . . . .
H7AA H 0.650555 0.171597 0.363644 0.067 Uiso 1 1 calc GR . . . .
H7AB H 0.739538 0.240098 0.385486 0.067 Uiso 1 1 calc GR . . . .
H7AC H 0.665934 0.364141 0.394563 0.067 Uiso 1 1 calc GR . . . .
C8A C 0.2967(4) 0.3527(8) 0.4828(3) 0.0430(16) Uani 1 1 d . . . . .
H8AA H 0.292167 0.246967 0.454547 0.064 Uiso 1 1 calc GR . . . .
H8AB H 0.307825 0.453715 0.455277 0.064 Uiso 1 1 calc GR . . . .
H8AC H 0.246641 0.372046 0.500706 0.064 Uiso 1 1 calc GR . . . .
C9A C 0.4743(3) 0.2575(8) 0.6460(3) 0.0308(13) Uani 1 1 d . . . . .
C10A C 0.5450(4) 0.2554(8) 0.7020(3) 0.0342(14) Uani 1 1 d . . . . .
C11A C 0.6074(4) 0.1271(8) 0.6876(3) 0.0353(15) Uani 1 1 d . . . . .
C12A C 0.6352(4) 0.1659(7) 0.6197(3) 0.0322(14) Uani 1 1 d . . . . .
F1A F 0.4272(2) 0.1187(4) 0.65602(15) 0.0393(9) Uani 1 1 d . . . . .
F2A F 0.4320(2) 0.4018(4) 0.65754(15) 0.0396(9) Uani 1 1 d . . . . .
F3A F 0.5219(2) 0.2197(5) 0.76213(15) 0.0449(10) Uani 1 1 d . . . . .
F4A F 0.5785(2) 0.4166(4) 0.70614(16) 0.0421(9) Uani 1 1 d . . . . .
F5A F 0.5748(2) -0.0365(4) 0.68428(16) 0.0407(9) Uani 1 1 d . . . . .
F6A F 0.6690(2) 0.1270(5) 0.73811(16) 0.0452(10) Uani 1 1 d . . . . .
F7A F 0.6771(2) 0.0230(4) 0.60509(16) 0.0392(9) Uani 1 1 d . . . . .
F8A F 0.6892(2) 0.2974(4) 0.63064(17) 0.0415(9) Uani 1 1 d . . . . .
O1A O 0.3603(2) 0.3312(5) 0.53822(17) 0.0312(9) Uani 1 1 d . . . . .
S1A S 0.68450(10) 0.1586(2) 0.47908(8) 0.0412(4) Uani 1 1 d . . . . .
C1B C 0.9632(4) 0.6672(9) 0.6883(3) 0.0442(17) Uani 1 1 d . . . . .
C2B C 1.0425(4) 0.6679(9) 0.7132(3) 0.0438(16) Uani 1 1 d . . . . .
H2B H 1.079984 0.668189 0.682178 0.053 Uiso 1 1 calc R . . . .
C3B C 1.0700(4) 0.6681(9) 0.7825(3) 0.0431(16) Uani 1 1 d . . . . .
H3B H 1.125522 0.666337 0.798207 0.052 Uiso 1 1 calc R . . . .
C4B C 1.0166(4) 0.6710(8) 0.8284(3) 0.0406(16) Uani 1 1 d . . . . .
C5B C 0.9352(4) 0.6796(8) 0.8044(3) 0.0384(15) Uani 1 1 d . . . . .
C6B C 0.9088(4) 0.6717(8) 0.7351(3) 0.0376(15) Uani 1 1 d . . . . .
C7B C 1.0130(6) 0.7091(11) 0.5634(4) 0.073(3) Uani 1 1 d . . . . .
H7BA H 0.998757 0.710871 0.513938 0.109 Uiso 1 1 calc GR . . . .
H7BB H 1.055482 0.623506 0.576117 0.109 Uiso 1 1 calc GR . . . .
H7BC H 1.031338 0.825621 0.579361 0.109 Uiso 1 1 calc GR . . . .
C8B C 1.1224(4) 0.6560(12) 0.9232(4) 0.068(2) Uani 1 1 d . . . . .
H8BA H 1.146910 0.556861 0.902820 0.102 Uiso 1 1 calc GR . . . .
H8BB H 1.130688 0.643471 0.972737 0.102 Uiso 1 1 calc GR . . . .
H8BC H 1.146626 0.765468 0.910727 0.102 Uiso 1 1 calc GR . . . .
C9B C 0.8782(4) 0.6957(9) 0.8549(3) 0.0475(18) Uani 1 1 d . . . . .
C10B C 0.7932(4) 0.7424(10) 0.8253(4) 0.0500(18) Uani 1 1 d . . . . .
C11B C 0.7674(4) 0.6441(9) 0.7612(4) 0.0488(18) Uani 1 1 d . . . . .
C12B C 0.8211(4) 0.6719(9) 0.7090(3) 0.0479(18) Uani 1 1 d . . . . .
F1B F 0.9019(2) 0.8221(6) 0.9021(2) 0.0708(14) Uani 1 1 d . . . . .
F2B F 0.8758(2) 0.5427(6) 0.8904(2) 0.0694(13) Uani 1 1 d . . . . .
F3B F 0.7915(2) 0.9142(6) 0.8095(2) 0.0660(12) Uani 1 1 d . . . . .
F4B F 0.7455(2) 0.7142(7) 0.8710(2) 0.0717(13) Uani 1 1 d . . . . .
F5B F 0.6921(2) 0.6844(6) 0.7361(2) 0.0687(13) Uani 1 1 d . . . . .
F6B F 0.7692(3) 0.4704(5) 0.7768(2) 0.0642(12) Uani 1 1 d . . . . .
F7B F 0.7997(2) 0.8257(5) 0.6770(2) 0.0620(12) Uani 1 1 d . . . . .
F8B F 0.8037(3) 0.5456(6) 0.6609(2) 0.0678(13) Uani 1 1 d . . . . .
O1B O 1.0377(3) 0.6591(7) 0.8986(2) 0.0581(14) Uani 1 1 d . . . . .
S1B S 0.93024(14) 0.6512(3) 0.60049(10) 0.0787(8) Uani 1 1 d . . . . .

loop_
_atom_site_aniso_label
_atom_site_aniso_U_11
_atom_site_aniso_U_22
_atom_site_aniso_U_33
_atom_site_aniso_U_23
_atom_site_aniso_U_13
_atom_site_aniso_U_12
C1A 0.042(4) 0.024(3) 0.024(3) -0.003(2) 0.003(2) 0.001(2)
C2A 0.046(4) 0.025(3) 0.020(3) -0.008(2) 0.000(2) -0.001(3)
C3A 0.043(4) 0.025(3) 0.024(3) -0.001(2) -0.008(3) 0.000(3)
C4A 0.039(3) 0.022(3) 0.022(3) 0.001(2) 0.003(2) -0.003(2)
C5A 0.040(3) 0.021(3) 0.022(3) -0.001(2) 0.002(2) -0.001(3)
C6A 0.037(3) 0.024(3) 0.022(3) -0.001(2) -0.004(2) -0.001(2)
C7A 0.051(4) 0.048(4) 0.037(4) 0.001(3) 0.010(3) 0.009(3)
C8A 0.044(4) 0.035(4) 0.045(4) 0.000(3) -0.010(3) 0.007(3)
C9A 0.040(3) 0.027(3) 0.026(3) -0.001(2) 0.006(2) -0.001(3)
C10A 0.055(4) 0.025(3) 0.020(3) -0.001(2) -0.002(3) -0.005(3)
C11A 0.051(4) 0.029(4) 0.022(3) -0.003(2) -0.010(3) 0.004(3)
C12A 0.045(4) 0.022(3) 0.028(3) -0.003(2) 0.000(3) 0.000(3)
F1A 0.048(2) 0.041(2) 0.0288(18) 0.0042(15) 0.0056(15) -0.0093(17)
F2A 0.054(2) 0.038(2) 0.0265(17) -0.0030(14) 0.0049(15) 0.0087(17)
F3A 0.063(2) 0.050(2) 0.0212(17) 0.0016(15) 0.0040(16) 0.0073(18)
F4A 0.058(2) 0.027(2) 0.0372(19) -0.0071(15) -0.0064(16) 0.0010(17)
F5A 0.063(2) 0.023(2) 0.0352(19) 0.0049(14) 0.0028(17) 0.0008(16)
F6A 0.061(2) 0.045(2) 0.0246(17) 0.0004(15) -0.0107(16) 0.0091(18)
F7A 0.050(2) 0.033(2) 0.0333(18) 0.0032(14) -0.0004(15) 0.0112(16)
F8A 0.047(2) 0.038(2) 0.0362(19) 0.0016(15) -0.0052(16) -0.0080(16)
O1A 0.035(2) 0.035(2) 0.0206(19) 0.0007(16) -0.0068(16) 0.0024(18)
S1A 0.0479(10) 0.0463(11) 0.0294(8) 0.0016(7) 0.0061(7) 0.0042(8)
C1B 0.056(4) 0.041(4) 0.034(4) 0.003(3) 0.000(3) -0.008(3)
C2B 0.052(4) 0.045(4) 0.034(3) -0.004(3) 0.008(3) -0.006(3)
C3B 0.036(4) 0.051(4) 0.041(4) 0.001(3) 0.001(3) 0.006(3)
C4B 0.042(4) 0.042(4) 0.035(4) -0.002(3) -0.004(3) 0.005(3)
C5B 0.042(4) 0.030(4) 0.040(4) -0.001(3) -0.003(3) 0.002(3)
C6B 0.041(4) 0.036(4) 0.032(3) 0.006(3) -0.004(3) -0.005(3)
C7B 0.109(7) 0.072(6) 0.035(4) -0.004(4) 0.005(4) -0.012(5)
C8B 0.052(5) 0.110(7) 0.039(4) -0.001(4) -0.005(3) 0.019(5)
C9B 0.047(4) 0.058(5) 0.036(4) 0.002(3) 0.000(3) 0.007(3)
C10B 0.044(4) 0.053(5) 0.052(4) -0.002(3) 0.007(3) 0.005(3)
C11B 0.040(4) 0.041(4) 0.062(5) 0.003(3) -0.001(3) -0.003(3)
C12B 0.058(5) 0.045(4) 0.037(4) 0.005(3) -0.006(3) -0.011(3)
F1B 0.054(3) 0.101(4) 0.055(3) -0.034(2) -0.004(2) 0.011(2)
F2B 0.065(3) 0.090(4) 0.057(3) 0.034(2) 0.020(2) 0.018(2)
F3B 0.052(3) 0.047(3) 0.095(3) -0.008(2) -0.002(2) 0.013(2)
F4B 0.045(3) 0.103(4) 0.069(3) -0.008(3) 0.014(2) -0.004(2)
F5B 0.042(2) 0.080(3) 0.080(3) 0.012(2) -0.008(2) -0.012(2)
F6B 0.076(3) 0.043(3) 0.075(3) 0.009(2) 0.016(2) -0.015(2)
F7B 0.051(2) 0.062(3) 0.066(3) 0.032(2) -0.013(2) -0.005(2)
F8B 0.074(3) 0.074(3) 0.050(2) -0.012(2) -0.008(2) -0.032(2)
O1B 0.032(3) 0.099(4) 0.041(3) 0.001(3) -0.003(2) 0.007(3)
S1B 0.0787(16) 0.111(2) 0.0422(12) 0.0022(11) -0.0052(10) -0.0257(14)

loop_
_atom_type_symbol
_atom_type_description
_atom_type_scat_dispersion_real
_atom_type_scat_dispersion_imag
_atom_type_scat_source
C C 0.0033 0.0016 'International Tables Vol C Tables 4.2.6.8 and 6.1.1.4'
H H 0.0000 0.0000 'International Tables Vol C Tables 4.2.6.8 and 6.1.1.4'
F F 0.0171 0.0103 'International Tables Vol C Tables 4.2.6.8 and 6.1.1.4'
O O 0.0106 0.0060 'International Tables Vol C Tables 4.2.6.8 and 6.1.1.4'
S S 0.1246 0.1234 'International Tables Vol C Tables 4.2.6.8 and 6.1.1.4'

loop_
_geom_angle_atom_site_label_1
_geom_angle_atom_site_label_2
_geom_angle_atom_site_label_3
_geom_angle
_geom_angle_site_symmetry_1
_geom_angle_site_symmetry_3
_geom_angle_publ_flag
C2A C1A C6A 117.8(5) . . ?
C2A C1A S1A 121.5(4) . . ?
C6A C1A S1A 120.7(4) . . ?
C3A C2A C1A 122.4(5) . . ?
C2A C3A C4A 120.3(5) . . ?
C3A C4A C5A 118.1(5) . . ?
O1A C4A C3A 124.5(5) . . ?
O1A C4A C5A 117.3(5) . . ?
C4A C5A C9A 117.0(5) . . ?
C6A C5A C4A 121.1(5) . . ?
C6A C5A C9A 121.9(5) . . ?
C1A C6A C12A 118.9(5) . . ?
C5A C6A C1A 120.2(5) . . ?
C5A C6A C12A 120.9(5) . . ?
C5A C9A C10A 114.6(5) . . ?
F1A C9A C5A 110.3(4) . . ?
F1A C9A C10A 107.8(4) . . ?
F2A C9A C5A 112.4(4) . . ?
F2A C9A C10A 105.6(4) . . ?
F2A C9A F1A 105.7(5) . . ?
C11A C10A C9A 112.0(5) . . ?
F3A C10A C9A 110.7(5) . . ?
F3A C10A C11A 110.1(5) . . ?
F3A C10A F4A 107.8(4) . . ?
F4A C10A C9A 108.5(4) . . ?
F4A C10A C11A 107.6(5) . . ?
C10A C11A C12A 111.1(5) . . ?
F5A C11A C10A 108.2(5) . . ?
F5A C11A C12A 108.1(4) . . ?
F6A C11A C10A 110.7(4) . . ?
F6A C11A C12A 110.9(5) . . ?
F6A C11A F5A 107.7(4) . . ?
C6A C12A C11A 115.5(5) . . ?
F7A C12A C6A 111.7(4) . . ?
F7A C12A C11A 105.9(4) . . ?
F8A C12A C6A 110.8(5) . . ?
F8A C12A C11A 106.9(4) . . ?
F8A C12A F7A 105.4(5) . . ?
C4A O1A C8A 116.6(4) . . ?
C1A S1A C7A 102.9(3) . . ?
C2B C1B C6B 117.9(6) . . ?
C2B C1B S1B 121.0(6) . . ?
C6B C1B S1B 121.0(5) . . ?
C1B C2B C3B 122.2(6) . . ?
C4B C3B C2B 119.8(6) . . ?
C3B C4B C5B 119.4(6) . . ?
C3B C4B O1B 124.3(5) . . ?
O1B C4B C5B 116.3(6) . . ?
C4B C5B C9B 118.6(5) . . ?
C6B C5B C4B 119.8(6) . . ?
C6B C5B C9B 121.5(6) . . ?
C1B C6B C12B 119.0(5) . . ?
C5B C6B C1B 120.7(6) . . ?
C5B C6B C12B 120.3(6) . . ?
C5B C9B C10B 115.4(5) . . ?
F1B C9B C5B 111.4(6) . . ?
F1B C9B C10B 105.7(6) . . ?
F1B C9B F2B 106.0(5) . . ?
F2B C9B C5B 110.3(6) . . ?
F2B C9B C10B 107.6(6) . . ?
C11B C10B C9B 111.0(6) . . ?
F3B C10B C9B 107.8(6) . . ?
F3B C10B C11B 107.3(6) . . ?
F4B C10B C9B 109.8(6) . . ?
F4B C10B C11B 111.9(6) . . ?
F4B C10B F3B 108.9(6) . . ?
C10B C11B C12B 113.0(6) . . ?
F5B C11B C10B 110.4(6) . . ?
F5B C11B C12B 110.8(6) . . ?
F5B C11B F6B 107.2(5) . . ?
F6B C11B C10B 107.5(6) . . ?
F6B C11B C12B 107.6(6) . . ?
C11B C12B C6B 115.7(5) . . ?
F7B C12B C6B 110.3(5) . . ?
F7B C12B C11B 107.4(6) . . ?
F7B C12B F8B 105.5(5) . . ?
F8B C12B C6B 110.2(6) . . ?
F8B C12B C11B 107.2(6) . . ?
C4B O1B C8B 116.1(5) . . ?
C7B S1B C1B 104.1(4) . . ?

loop_
_geom_bond_atom_site_label_1
_geom_bond_atom_site_label_2
_geom_bond_distance
_geom_bond_site_symmetry_2
_geom_bond_publ_flag
C1A C2A 1.385(7) . ?
C1A C6A 1.407(8) . ?
C1A S1A 1.759(6) . ?
C2A C3A 1.375(8) . ?
C3A C4A 1.383(8) . ?
C4A C5A 1.414(7) . ?
C4A O1A 1.377(7) . ?
C5A C6A 1.376(8) . ?
C5A C9A 1.507(8) . ?
C6A C12A 1.501(7) . ?
C7A S1A 1.767(6) . ?
C8A O1A 1.438(6) . ?
C9A C10A 1.516(8) . ?
C9A F1A 1.360(7) . ?
C9A F2A 1.353(7) . ?
C10A C11A 1.502(9) . ?
C10A F3A 1.341(7) . ?
C10A F4A 1.353(7) . ?
C11A C12A 1.524(8) . ?
C11A F5A 1.364(7) . ?
C11A F6A 1.342(6) . ?
C12A F7A 1.358(6) . ?
C12A F8A 1.357(6) . ?
C1B C2B 1.368(9) . ?
C1B C6B 1.405(9) . ?
C1B S1B 1.761(6) . ?
C2B C3B 1.391(8) . ?
C3B C4B 1.378(9) . ?
C4B C5B 1.399(8) . ?
C4B O1B 1.394(7) . ?
C5B C6B 1.389(8) . ?
C5B C9B 1.498(9) . ?
C6B C12B 1.506(9) . ?
C7B S1B 1.737(9) . ?
C8B O1B 1.452(8) . ?
C9B C10B 1.523(9) . ?
C9B F1B 1.366(8) . ?
C9B F2B 1.368(8) . ?
C10B C11B 1.490(10) . ?
C10B F3B 1.348(8) . ?
C10B F4B 1.321(8) . ?
C11B C12B 1.495(10) . ?
C11B F5B 1.341(7) . ?
C11B F6B 1.361(8) . ?
C12B F7B 1.360(7) . ?
C12B F8B 1.361(8) . ?
